data_7230027
loop_
_publ_author_name
'Xu, Lei'
'Li, Shasha'
'Jiang, Liping'
'Zhang, Guofang'
'Zhang, Weiqiang'
'Gao, Ziwei'

_publ_section_title
;
 Electronic and steric effects of substituents in
 1,3-diphenylprop-2-yn-1-one during its reaction with Ru3(CO)12
;
_journal_issue 8
_journal_name_full 'RSC Advances'
_journal_page_first 4354
_journal_paper_doi 10.1039/C7RA13626A
_journal_volume 8
_journal_year 2018
_chemical_formula_sum 'C39 H25 Cl2 O8 Ru2'
_chemical_formula_weight 894.63
_space_group_crystal_system monoclinic
_space_group_IT_number 14
_space_group_name_Hall '-P 2ybc'
_space_group_name_H-M_alt 'P 1 21/c 1'
_symmetry_space_group_name_Hall '-P 2ybc'
_symmetry_space_group_name_H-M 'P 1 21/c 1'
_atom_sites_solution_hydrogens geom
_audit_creation_method SHELXL-2014/7
_audit_update_record
;
2018-01-15 deposited with the CCDC.
2018-01-15 downloaded from the CCDC.
;
_cell_angle_alpha 90
_cell_angle_beta 99.825(3)
_cell_angle_gamma 90
_cell_formula_units_Z 4
_cell_length_a 12.9086(9)
_cell_length_b 18.4204(13)
_cell_length_c 15.3269(12)
_cell_measurement_reflns_used 33858
_cell_measurement_temperature 153(2)
_cell_measurement_theta_max 26.38
_cell_measurement_theta_min 2.70
_cell_volume 3591.0(5)
_computing_structure_refinement 'SHELXL-2014/7 (Sheldrick, 2014)'
_diffrn_ambient_temperature 153(2)
_diffrn_measured_fraction_theta_full 0.999
_diffrn_measured_fraction_theta_max 0.999
_diffrn_measurement_device_type 'Bruker SMART CCD area-detector'
_diffrn_radiation_type MoK\a
_diffrn_radiation_wavelength 0.71073
_diffrn_reflns_av_R_equivalents 0.0948
_diffrn_reflns_av_unetI/netI 0.0424
_diffrn_reflns_Laue_measured_fraction_full 0.999
_diffrn_reflns_Laue_measured_fraction_max 0.999
_diffrn_reflns_limit_h_max 15
_diffrn_reflns_limit_h_min -15
_diffrn_reflns_limit_k_max 22
_diffrn_reflns_limit_k_min -22
_diffrn_reflns_limit_l_max 18
_diffrn_reflns_limit_l_min -18
_diffrn_reflns_number 64881
_diffrn_reflns_point_group_measured_fraction_full 0.999
_diffrn_reflns_point_group_measured_fraction_max 0.999
_diffrn_reflns_theta_full 25.242
_diffrn_reflns_theta_max 25.998
_diffrn_reflns_theta_min 2.206
_exptl_absorpt_coefficient_mu 1.043
_exptl_absorpt_correction_type multi-scan
_exptl_absorpt_process_details sadabs
_exptl_crystal_colour colorless
_exptl_crystal_density_diffrn 1.655
_exptl_crystal_description block
_exptl_crystal_F_000 1780
_exptl_crystal_size_max 0.130
_exptl_crystal_size_mid 0.120
_exptl_crystal_size_min 0.100
_exptl_transmission_factor_max 0.7454
_exptl_transmission_factor_min 0.6829
_refine_diff_density_max 2.350
_refine_diff_density_min -1.140
_refine_diff_density_rms 0.180
_refine_ls_extinction_method none
_refine_ls_goodness_of_fit_ref 1.104
_refine_ls_hydrogen_treatment constr
_refine_ls_matrix_type full
_refine_ls_number_parameters 460
_refine_ls_number_reflns 7034
_refine_ls_number_restraints 0
_refine_ls_restrained_S_all 1.104
_refine_ls_R_factor_all 0.0571
_refine_ls_R_factor_gt 0.0495
_refine_ls_shift/su_max 0.001
_refine_ls_shift/su_mean 0.000
_refine_ls_structure_factor_coef Fsqd
_refine_ls_weighting_details 'w=1/[\s^2^(Fo^2^)+(0.0862P)^2^+10.3364P] where P=(Fo^2^+2Fc^2^)/3'
_refine_ls_weighting_scheme calc
_refine_ls_wR_factor_gt 0.1451
_refine_ls_wR_factor_ref 0.1509
_reflns_Friedel_coverage 0.000
_reflns_number_gt 6132
_reflns_number_total 7034
_reflns_threshold_expression 'I > 2\s(I)'
_cod_data_source_file c7ra13626a2.cif
_cod_data_source_block 1_CCDC6
_cod_database_code 7230027
_shelx_shelxl_version_number 2014/7
_shelx_space_group_comment
;
The symmetry employed for this shelxl refinement is uniquely defined
by the following loop, which should always be used as a source of
symmetry information in preference to the above space-group names.
They are only intended as comments.
;
_shelx_estimated_absorpt_t_min 0.876
_shelx_estimated_absorpt_t_max 0.903

loop_
_space_group_symop_operation_xyz
'x, y, z'
'-x, y+1/2, -z+1/2'
'-x, -y, -z'
'x, -y-1/2, z-1/2'

loop_
_atom_site_label
_atom_site_type_symbol
_atom_site_fract_x
_atom_site_fract_y
_atom_site_fract_z
_atom_site_U_iso_or_equiv
_atom_site_adp_type
_atom_site_occupancy
_atom_site_site_symmetry_order
_atom_site_calc_flag
_atom_site_refinement_flags_posn
_atom_site_refinement_flags_adp
Ru2 Ru 0.39742(3) 0.16099(2) 0.39522(2) 0.01831(13) Uani 1 1 d . .
Ru1 Ru 0.37073(3) 0.29155(2) 0.31265(2) 0.01865(13) Uani 1 1 d . .
Cl1 Cl 0.02431(13) 0.06001(9) 0.20995(14) 0.0565(5) Uani 1 1 d . .
Cl2 Cl 0.83749(12) 0.19333(9) 0.40671(11) 0.0449(4) Uani 1 1 d . .
C1 C 0.1213(4) 0.1811(3) 0.1623(3) 0.0250(10) Uani 1 1 d . .
C2 C 0.0494(4) 0.1263(3) 0.1353(4) 0.0359(13) Uani 1 1 d . .
C3 C -0.0006(5) 0.1201(4) 0.0489(5) 0.0440(15) Uani 1 1 d . .
H3 H -0.0481 0.0813 0.0318 0.053 Uiso 1 1 calc R U
C4 C 0.0189(5) 0.1708(4) -0.0128(4) 0.0466(16) Uani 1 1 d . .
H4A H -0.0160 0.1668 -0.0724 0.056 Uiso 1 1 calc R U
C5 C 0.0886(5) 0.2273(4) 0.0115(4) 0.0410(14) Uani 1 1 d . .
H5 H 0.1000 0.2628 -0.0308 0.049 Uiso 1 1 calc R U
C6 C 0.1412(4) 0.2315(3) 0.0972(4) 0.0308(11) Uani 1 1 d . .
H6 H 0.1918 0.2688 0.1131 0.037 Uiso 1 1 calc R U
C7 C 0.1783(4) 0.1875(3) 0.2557(3) 0.0239(10) Uani 1 1 d . .
C8 C 0.2955(4) 0.1939(2) 0.2696(3) 0.0179(9) Uani 1 1 d . .
C9 C 0.3595(4) 0.1357(2) 0.2462(3) 0.0183(9) Uani 1 1 d . .
C10 C 0.3179(3) 0.0658(2) 0.2043(3) 0.0198(9) Uani 1 1 d . .
C11 C 0.3188(4) 0.0012(3) 0.2511(4) 0.0314(12) Uani 1 1 d . .
H11 H 0.3448 0.0007 0.3130 0.038 Uiso 1 1 calc R U
C12 C 0.2820(5) -0.0628(3) 0.2086(4) 0.0410(14) Uani 1 1 d . .
H12 H 0.2824 -0.1064 0.2417 0.049 Uiso 1 1 calc R U
C13 C 0.2452(4) -0.0636(3) 0.1194(4) 0.0386(14) Uani 1 1 d . .
H13 H 0.2203 -0.1075 0.0907 0.046 Uiso 1 1 calc R U
C14 C 0.2446(4) 0.0002(3) 0.0713(4) 0.0313(12) Uani 1 1 d . .
H14 H 0.2193 -0.0001 0.0093 0.038 Uiso 1 1 calc R U
C15 C 0.2805(4) 0.0647(3) 0.1128(3) 0.0254(10) Uani 1 1 d . .
H15 H 0.2798 0.1081 0.0793 0.031 Uiso 1 1 calc R U
C16 C 0.6812(4) 0.2411(2) 0.2766(3) 0.0202(9) Uani 1 1 d . .
C17 C 0.7870(4) 0.2245(3) 0.3007(4) 0.0291(11) Uani 1 1 d . .
C18 C 0.8554(4) 0.2268(4) 0.2408(4) 0.0403(14) Uani 1 1 d . .
H18 H 0.9276 0.2152 0.2589 0.048 Uiso 1 1 calc R U
C19 C 0.8178(5) 0.2461(4) 0.1540(4) 0.0436(15) Uani 1 1 d . .
H19 H 0.8647 0.2485 0.1126 0.052 Uiso 1 1 calc R U
C20 C 0.7130(5) 0.2618(3) 0.1270(4) 0.0363(13) Uani 1 1 d . .
H20 H 0.6873 0.2742 0.0671 0.044 Uiso 1 1 calc R U
C21 C 0.6455(4) 0.2594(3) 0.1879(3) 0.0260(10) Uani 1 1 d . .
H21A H 0.5732 0.2704 0.1692 0.031 Uiso 1 1 calc R U
C22 C 0.6063(4) 0.2422(2) 0.3417(3) 0.0209(10) Uani 1 1 d . .
C23 C 0.4952(4) 0.2189(2) 0.3104(3) 0.0180(9) Uani 1 1 d . .
C24 C 0.4702(4) 0.1497(2) 0.2683(3) 0.0180(9) Uani 1 1 d . .
C25 C 0.5518(4) 0.0998(2) 0.2450(3) 0.0205(9) Uani 1 1 d . .
C26 C 0.6326(4) 0.0716(3) 0.3065(4) 0.0327(12) Uani 1 1 d . .
H26 H 0.6316 0.0777 0.3679 0.039 Uiso 1 1 calc R U
C27 C 0.7155(4) 0.0343(3) 0.2794(4) 0.0374(13) Uani 1 1 d . .
H27 H 0.7700 0.0146 0.3223 0.045 Uiso 1 1 calc R U
C28 C 0.7186(4) 0.0260(3) 0.1910(4) 0.0364(13) Uani 1 1 d . .
H28 H 0.7765 0.0022 0.1727 0.044 Uiso 1 1 calc R U
C29 C 0.6375(4) 0.0523(3) 0.1286(4) 0.0349(12) Uani 1 1 d . .
H29 H 0.6389 0.0458 0.0674 0.042 Uiso 1 1 calc R U
C30 C 0.5537(4) 0.0882(3) 0.1554(3) 0.0292(11) Uani 1 1 d . .
H30 H 0.4971 0.1050 0.1123 0.035 Uiso 1 1 calc R U
C31 C 0.2422(5) 0.3379(3) 0.3361(4) 0.0343(13) Uani 1 1 d . .
C32 C 0.4586(4) 0.3654(3) 0.3827(3) 0.0280(11) Uani 1 1 d . .
C33 C 0.3735(4) 0.3420(3) 0.2065(3) 0.0244(10) Uani 1 1 d . .
C34 C 0.2898(5) 0.1031(3) 0.4346(4) 0.0369(13) Uani 1 1 d . .
C35 C 0.3909(4) 0.2356(3) 0.4805(3) 0.0266(11) Uani 1 1 d . .
C36 C 0.5028(4) 0.1084(3) 0.4746(4) 0.0324(12) Uani 1 1 d . .
O1 O 0.1294(3) 0.1909(3) 0.3165(3) 0.0380(9) Uani 1 1 d . .
O2 O 0.6339(3) 0.2655(2) 0.4162(2) 0.0303(8) Uani 1 1 d . .
O3 O 0.1693(4) 0.3648(3) 0.3519(4) 0.0623(15) Uani 1 1 d . .
O4 O 0.5073(3) 0.4078(2) 0.4246(3) 0.0429(10) Uani 1 1 d . .
O5 O 0.3760(3) 0.3717(2) 0.1423(3) 0.0395(10) Uani 1 1 d . .
O6 O 0.2274(4) 0.0688(3) 0.4587(3) 0.0634(15) Uani 1 1 d . .
O7 O 0.3902(4) 0.2719(2) 0.5405(3) 0.0397(10) Uani 1 1 d . .
O8 O 0.5628(4) 0.0786(3) 0.5246(3) 0.0539(12) Uani 1 1 d . .
C39 C 0.9782(6) -0.0068(6) 0.4537(6) 0.074(3) Uani 1 1 d . .
H39A H 1.0014 0.0324 0.4172 0.089 Uiso 1 1 calc R U
H39B H 0.9006 -0.0048 0.4462 0.089 Uiso 1 1 calc R U
C38 C 1.0106(11) -0.0803(6) 0.4192(9) 0.116(5) Uani 1 1 d . .
H38A H 1.0879 -0.0800 0.4227 0.139 Uiso 1 1 calc R U
H38B H 0.9939 -0.1185 0.4601 0.139 Uiso 1 1 calc R U
C37 C 0.9648(10) -0.1006(8) 0.3322(8) 0.121(5) Uani 1 1 d . .
H37A H 0.9917 -0.1482 0.3184 0.181 Uiso 1 1 calc R U
H37B H 0.8882 -0.1031 0.3277 0.181 Uiso 1 1 calc R U
H37C H 0.9826 -0.0645 0.2902 0.181 Uiso 1 1 calc R U

loop_
_atom_site_aniso_label
_atom_site_aniso_U_11
_atom_site_aniso_U_22
_atom_site_aniso_U_33
_atom_site_aniso_U_23
_atom_site_aniso_U_13
_atom_site_aniso_U_12
Ru2 0.0251(2) 0.0158(2) 0.0144(2) 0.00041(13) 0.00442(15) -0.00170(13)
Ru1 0.0257(2) 0.0136(2) 0.0177(2) -0.00087(13) 0.00673(15) 0.00126(14)
Cl1 0.0442(9) 0.0439(9) 0.0784(13) 0.0142(8) 0.0022(8) -0.0153(7)
Cl2 0.0343(7) 0.0553(9) 0.0398(8) 0.0069(7) -0.0089(6) 0.0088(6)
C1 0.020(2) 0.028(3) 0.027(3) -0.002(2) 0.0047(19) 0.0061(19)
C2 0.022(3) 0.037(3) 0.048(3) -0.002(3) 0.002(2) 0.001(2)
C3 0.027(3) 0.046(4) 0.055(4) -0.013(3) -0.004(3) 0.000(3)
C4 0.031(3) 0.070(5) 0.036(3) -0.014(3) 0.000(3) 0.008(3)
C5 0.040(3) 0.047(4) 0.035(3) 0.003(3) 0.004(3) 0.004(3)
C6 0.029(3) 0.037(3) 0.027(3) -0.001(2) 0.006(2) 0.006(2)
C7 0.027(2) 0.020(2) 0.026(3) 0.002(2) 0.008(2) 0.0030(19)
C8 0.023(2) 0.019(2) 0.012(2) 0.0030(17) 0.0028(17) 0.0016(18)
C9 0.027(2) 0.016(2) 0.013(2) -0.0002(17) 0.0051(17) -0.0002(18)
C10 0.021(2) 0.016(2) 0.024(2) -0.0033(18) 0.0054(18) 0.0007(17)
C11 0.043(3) 0.020(2) 0.029(3) 0.001(2) -0.001(2) 0.000(2)
C12 0.053(4) 0.016(2) 0.051(4) 0.001(2) -0.001(3) -0.001(2)
C13 0.037(3) 0.022(3) 0.055(4) -0.014(3) 0.001(3) -0.002(2)
C14 0.028(3) 0.034(3) 0.030(3) -0.012(2) 0.002(2) 0.002(2)
C15 0.024(2) 0.024(2) 0.028(3) -0.004(2) 0.004(2) -0.0010(19)
C16 0.026(2) 0.014(2) 0.020(2) -0.0038(17) 0.0040(18) -0.0014(18)
C17 0.028(3) 0.027(3) 0.032(3) -0.003(2) 0.002(2) 0.000(2)
C18 0.025(3) 0.047(3) 0.051(4) -0.008(3) 0.013(3) 0.003(2)
C19 0.045(4) 0.049(4) 0.042(3) -0.009(3) 0.023(3) 0.001(3)
C20 0.045(3) 0.041(3) 0.025(3) -0.002(2) 0.012(2) 0.000(3)
C21 0.030(3) 0.024(3) 0.023(2) -0.001(2) 0.003(2) -0.001(2)
C22 0.027(2) 0.015(2) 0.020(2) -0.0008(18) 0.0025(19) -0.0003(18)
C23 0.023(2) 0.019(2) 0.013(2) -0.0001(17) 0.0058(17) 0.0007(17)
C24 0.026(2) 0.016(2) 0.013(2) 0.0017(17) 0.0043(17) 0.0017(17)
C25 0.023(2) 0.014(2) 0.025(2) -0.0029(18) 0.0033(19) -0.0011(17)
C26 0.032(3) 0.034(3) 0.030(3) 0.002(2) 0.000(2) 0.009(2)
C27 0.030(3) 0.035(3) 0.044(3) 0.003(3) -0.001(2) 0.013(2)
C28 0.029(3) 0.021(3) 0.060(4) -0.010(3) 0.009(3) 0.007(2)
C29 0.036(3) 0.034(3) 0.036(3) -0.010(2) 0.009(2) 0.006(2)
C30 0.027(3) 0.036(3) 0.024(3) -0.005(2) 0.001(2) 0.008(2)
C31 0.039(3) 0.021(3) 0.047(3) 0.004(2) 0.018(3) 0.000(2)
C32 0.038(3) 0.021(2) 0.028(3) 0.000(2) 0.011(2) 0.002(2)
C33 0.032(3) 0.019(2) 0.023(3) -0.0022(19) 0.007(2) 0.0040(19)
C34 0.043(3) 0.042(3) 0.026(3) 0.005(2) 0.004(2) -0.010(3)
C35 0.035(3) 0.025(2) 0.022(3) 0.006(2) 0.011(2) 0.001(2)
C36 0.039(3) 0.035(3) 0.025(3) 0.005(2) 0.010(2) 0.003(2)
O1 0.029(2) 0.061(3) 0.026(2) -0.0027(19) 0.0103(16) -0.0022(19)
O2 0.033(2) 0.038(2) 0.0194(18) -0.0064(15) 0.0033(15) -0.0041(16)
O3 0.053(3) 0.036(2) 0.112(5) 0.012(3) 0.053(3) 0.015(2)
O4 0.048(2) 0.029(2) 0.047(3) -0.0112(19) -0.004(2) -0.0048(19)
O5 0.065(3) 0.031(2) 0.025(2) 0.0029(17) 0.0135(18) 0.0020(19)
O6 0.063(3) 0.075(4) 0.056(3) 0.012(3) 0.021(2) -0.037(3)
O7 0.072(3) 0.0249(19) 0.025(2) -0.0049(16) 0.0157(19) 0.0015(19)
O8 0.059(3) 0.061(3) 0.040(3) 0.020(2) 0.004(2) 0.025(2)
C39 0.053(4) 0.109(8) 0.058(5) 0.022(5) 0.003(4) -0.030(5)
C38 0.146(11) 0.075(7) 0.103(9) 0.015(6) -0.043(8) -0.033(7)
C37 0.126(10) 0.123(11) 0.105(10) 0.050(8) -0.001(8) -0.006(8)

loop_
_atom_type_symbol
_atom_type_description
_atom_type_scat_dispersion_real
_atom_type_scat_dispersion_imag
_atom_type_scat_source
C C 0.0033 0.0016 'International Tables Vol C Tables 4.2.6.8 and 6.1.1.4'
H H 0.0000 0.0000 'International Tables Vol C Tables 4.2.6.8 and 6.1.1.4'
O O 0.0106 0.0060 'International Tables Vol C Tables 4.2.6.8 and 6.1.1.4'
Cl Cl 0.1484 0.1585 'International Tables Vol C Tables 4.2.6.8 and 6.1.1.4'
Ru Ru -1.2594 0.8363 'International Tables Vol C Tables 4.2.6.8 and 6.1.1.4'

loop_
_geom_angle_atom_site_label_1
_geom_angle_atom_site_label_2
_geom_angle_atom_site_label_3
_geom_angle
_geom_angle_site_symmetry_1
C35 Ru2 C36 92.2(2) .
C35 Ru2 C34 93.8(2) .
C36 Ru2 C34 89.6(2) .
C35 Ru2 C8 107.99(19) .
C36 Ru2 C8 159.2(2) .
C34 Ru2 C8 94.0(2) .
C35 Ru2 C23 98.63(19) .
C36 Ru2 C23 101.5(2) .
C34 Ru2 C23 162.9(2) .
C8 Ru2 C23 71.04(16) .
C35 Ru2 C9 143.07(18) .
C36 Ru2 C9 122.2(2) .
C34 Ru2 C9 99.0(2) .
C8 Ru2 C9 36.95(16) .
C23 Ru2 C9 64.16(16) .
C35 Ru2 C24 135.53(18) .
C36 Ru2 C24 98.17(19) .
C34 Ru2 C24 129.2(2) .
C8 Ru2 C24 63.91(16) .
C23 Ru2 C24 36.94(16) .
C9 Ru2 C24 36.25(16) .
C35 Ru2 Ru1 70.39(15) .
C36 Ru2 Ru1 139.58(17) .
C34 Ru2 Ru1 126.54(19) .
C8 Ru2 Ru1 49.08(12) .
C23 Ru2 Ru1 48.97(12) .
C9 Ru2 Ru1 74.20(11) .
C24 Ru2 Ru1 73.99(11) .
C33 Ru1 C31 94.9(2) .
C33 Ru1 C32 92.1(2) .
C31 Ru1 C32 91.5(2) .
C33 Ru1 C23 100.00(19) .
C31 Ru1 C23 163.7(2) .
C32 Ru1 C23 94.49(19) .
C33 Ru1 C8 103.20(19) .
C31 Ru1 C8 94.1(2) .
C32 Ru1 C8 163.23(19) .
C23 Ru1 C8 76.24(18) .
C33 Ru1 Ru2 145.38(14) .
C31 Ru1 Ru2 110.27(16) .
C32 Ru1 Ru2 110.04(15) .
C23 Ru1 Ru2 53.47(12) .
C8 Ru1 Ru2 53.22(12) .
C2 C1 C6 117.4(5) .
C2 C1 C7 122.5(5) .
C6 C1 C7 120.1(5) .
C3 C2 C1 121.9(6) .
C3 C2 Cl1 117.7(5) .
C1 C2 Cl1 120.4(5) .
C2 C3 C4 119.5(6) .
C2 C3 H3 120.3 .
C4 C3 H3 120.3 .
C3 C4 C5 120.6(6) .
C3 C4 H4A 119.7 .
C5 C4 H4A 119.7 .
C6 C5 C4 119.5(6) .
C6 C5 H5 120.2 .
C4 C5 H5 120.2 .
C5 C6 C1 121.0(5) .
C5 C6 H6 119.5 .
C1 C6 H6 119.5 .
O1 C7 C8 122.2(5) .
O1 C7 C1 120.2(5) .
C8 C7 C1 117.5(4) .
C9 C8 C7 121.2(4) .
C9 C8 Ru1 117.6(3) .
C7 C8 Ru1 121.0(3) .
C9 C8 Ru2 74.4(2) .
C7 C8 Ru2 122.5(3) .
Ru1 C8 Ru2 77.71(15) .
C24 C9 C8 113.6(4) .
C24 C9 C10 121.7(4) .
C8 C9 C10 124.7(4) .
C24 C9 Ru2 72.2(2) .
C8 C9 Ru2 68.6(2) .
C10 C9 Ru2 126.9(3) .
C11 C10 C15 118.4(4) .
C11 C10 C9 123.0(4) .
C15 C10 C9 118.6(4) .
C10 C11 C12 120.8(5) .
C10 C11 H11 119.6 .
C12 C11 H11 119.6 .
C13 C12 C11 120.6(5) .
C13 C12 H12 119.7 .
C11 C12 H12 119.7 .
C12 C13 C14 119.5(5) .
C12 C13 H13 120.3 .
C14 C13 H13 120.3 .
C13 C14 C15 120.6(5) .
C13 C14 H14 119.7 .
C15 C14 H14 119.7 .
C14 C15 C10 120.1(5) .
C14 C15 H15 119.9 .
C10 C15 H15 119.9 .
C17 C16 C21 117.3(5) .
C17 C16 C22 122.8(4) .
C21 C16 C22 119.9(4) .
C18 C17 C16 121.9(5) .
C18 C17 Cl2 116.8(4) .
C16 C17 Cl2 121.1(4) .
C17 C18 C19 119.3(5) .
C17 C18 H18 120.4 .
C19 C18 H18 120.4 .
C20 C19 C18 120.6(5) .
C20 C19 H19 119.7 .
C18 C19 H19 119.7 .
C19 C20 C21 119.4(5) .
C19 C20 H20 120.3 .
C21 C20 H20 120.3 .
C20 C21 C16 121.5(5) .
C20 C21 H21A 119.3 .
C16 C21 H21A 119.3 .
O2 C22 C23 120.9(4) .
O2 C22 C16 120.7(4) .
C23 C22 C16 118.3(4) .
C24 C23 C22 121.8(4) .
C24 C23 Ru1 117.3(3) .
C22 C23 Ru1 120.5(3) .
C24 C23 Ru2 74.5(3) .
C22 C23 Ru2 123.9(3) .
Ru1 C23 Ru2 77.56(15) .
C9 C24 C23 113.8(4) .
C9 C24 C25 123.4(4) .
C23 C24 C25 122.8(4) .
C9 C24 Ru2 71.5(2) .
C23 C24 Ru2 68.6(2) .
C25 C24 Ru2 131.7(3) .
C26 C25 C30 118.4(5) .
C26 C25 C24 123.4(4) .
C30 C25 C24 117.7(4) .
C25 C26 C27 120.6(5) .
C25 C26 H26 119.7 .
C27 C26 H26 119.7 .
C28 C27 C26 120.2(5) .
C28 C27 H27 119.9 .
C26 C27 H27 119.9 .
C27 C28 C29 119.9(5) .
C27 C28 H28 120.0 .
C29 C28 H28 120.0 .
C28 C29 C30 119.9(5) .
C28 C29 H29 120.0 .
C30 C29 H29 120.0 .
C29 C30 C25 120.7(5) .
C29 C30 H30 119.6 .
C25 C30 H30 119.6 .
O3 C31 Ru1 178.1(6) .
O4 C32 Ru1 178.1(5) .
O5 C33 Ru1 179.1(5) .
O6 C34 Ru2 179.1(6) .
O7 C35 Ru2 169.7(4) .
O8 C36 Ru2 176.8(5) .
C39 C39 C38 113.9(11) 3_756
C39 C39 H39A 108.8 3_756
C38 C39 H39A 108.8 .
C39 C39 H39B 108.8 3_756
C38 C39 H39B 108.8 .
H39A C39 H39B 107.7 .
C37 C38 C39 117.6(10) .
C37 C38 H38A 107.9 .
C39 C38 H38A 107.9 .
C37 C38 H38B 107.9 .
C39 C38 H38B 107.9 .
H38A C38 H38B 107.2 .
C38 C37 H37A 109.5 .
C38 C37 H37B 109.5 .
H37A C37 H37B 109.5 .
C38 C37 H37C 109.5 .
H37A C37 H37C 109.5 .
H37B C37 H37C 109.5 .

loop_
_geom_bond_atom_site_label_1
_geom_bond_atom_site_label_2
_geom_bond_distance
_geom_bond_site_symmetry_2
Ru2 C35 1.909(5) .
Ru2 C36 1.924(6) .
Ru2 C34 1.928(6) .
Ru2 C8 2.223(4) .
Ru2 C23 2.232(4) .
Ru2 C9 2.300(4) .
Ru2 C24 2.309(4) .
Ru2 Ru1 2.7121(5) .
Ru1 C33 1.879(5) .
Ru1 C31 1.953(6) .
Ru1 C32 1.968(5) .
Ru1 C23 2.095(5) .
Ru1 C8 2.097(5) .
Cl1 C2 1.742(6) .
Cl2 C17 1.741(6) .
C1 C2 1.385(8) .
C1 C6 1.418(8) .
C1 C7 1.498(7) .
C2 C3 1.376(9) .
C3 C4 1.381(10) .
C3 H3 0.9500 .
C4 C5 1.385(9) .
C4 H4A 0.9500 .
C5 C6 1.374(8) .
C5 H5 0.9500 .
C6 H6 0.9500 .
C7 O1 1.213(6) .
C7 C8 1.496(7) .
C8 C9 1.435(6) .
C9 C24 1.434(6) .
C9 C10 1.497(6) .
C10 C11 1.390(7) .
C10 C15 1.402(7) .
C11 C12 1.391(8) .
C11 H11 0.9500 .
C12 C13 1.368(9) .
C12 H12 0.9500 .
C13 C14 1.387(9) .
C13 H13 0.9500 .
C14 C15 1.389(7) .
C14 H14 0.9500 .
C15 H15 0.9500 .
C16 C17 1.387(7) .
C16 C21 1.400(7) .
C16 C22 1.502(7) .
C17 C18 1.380(8) .
C18 C19 1.383(9) .
C18 H18 0.9500 .
C19 C20 1.376(9) .
C19 H19 0.9500 .
C20 C21 1.382(8) .
C20 H20 0.9500 .
C21 H21A 0.9500 .
C22 O2 1.217(6) .
C22 C23 1.496(6) .
C23 C24 1.441(6) .
C24 C25 1.488(6) .
C25 C26 1.383(7) .
C25 C30 1.393(7) .
C26 C27 1.393(8) .
C26 H26 0.9500 .
C27 C28 1.370(9) .
C27 H27 0.9500 .
C28 C29 1.379(8) .
C28 H28 0.9500 .
C29 C30 1.388(7) .
C29 H29 0.9500 .
C30 H30 0.9500 .
C31 O3 1.126(7) .
C32 O4 1.132(7) .
C33 O5 1.132(6) .
C34 O6 1.134(7) .
C35 O7 1.138(6) .
C36 O8 1.134(7) .
C39 C39 1.456(17) 3_756
C39 C38 1.537(16) .
C39 H39A 0.9900 .
C39 H39B 0.9900 .
C38 C37 1.414(16) .
C38 H38A 0.9900 .
C38 H38B 0.9900 .
C37 H37A 0.9800 .
C37 H37B 0.9800 .
C37 H37C 0.9800 .
